data_4121145
loop_
_publ_author_name
'Emma L. McInturff'
'Jeffrey Mowat'
'Andrew R. Waldeck'
'Michael J. Krische'

_publ_section_title
;
 Ruthenium-Catalyzed Hydrohydroxyalkylation of Acrylates with Diols and
 \a-Hydroxycarbonyl Compounds To Form Spiro- and
 \a-Methylene-\g-butyrolactones
;
_journal_name_full 'Journal of the American Chemical Society'
_journal_page_first 17230
_journal_page_last 17235
_journal_paper_doi 10.1021/ja410533y
_journal_volume 135
_journal_year 2013
_chemical_formula_moiety 'C19 H17 N O3'
_chemical_formula_sum 'C19 H17 N O3'
_chemical_formula_weight 307.34
_chemical_name_systematic
;
 ?
;
_space_group_IT_number 2
_symmetry_cell_setting triclinic
_symmetry_space_group_name_Hall '-P 1'
_symmetry_space_group_name_H-M 'P -1'
_atom_sites_solution_hydrogens geom
_atom_sites_solution_primary direct
_atom_sites_solution_secondary difmap
_audit_creation_method SHELXL-97
_cell_angle_alpha 110.886(7)
_cell_angle_beta 103.153(7)
_cell_angle_gamma 104.036(8)
_cell_formula_units_Z 2
_cell_length_a 8.439(3)
_cell_length_b 10.083(3)
_cell_length_c 10.840(4)
_cell_measurement_reflns_used 8351
_cell_measurement_temperature 181(2)
_cell_measurement_theta_max 27.5
_cell_measurement_theta_min 2.0
_cell_volume 784.3(5)
_computing_cell_refinement 'CrystalClear (Rigaku Inc., 2008)'
_computing_data_collection 'CrystalClear (Rigaku Inc., 2008)'
_computing_data_reduction 'CrystalClear (Rigaku Inc., 2008)'
_computing_molecular_graphics 'XP SHELXTL/PC, Siemens Analytical'
_computing_structure_refinement 'XL SHELXTL/PC, Siemens Analytical'
_computing_structure_solution
;

SIR97 - Altomare A., Burla M.C., Camalli M., Cascarano G.L., Giacovazzo C., 
Guagliardi A., Moliterni A.G.G., Polidori G.,Spagna R.
;
_diffrn_ambient_temperature 181(2)
_diffrn_measured_fraction_theta_full 0.997
_diffrn_measured_fraction_theta_max 0.997
_diffrn_measurement_device_type 'Rigaku SCX-Mini with Mercury 2 CCD'
_diffrn_measurement_method \w-scans
_diffrn_radiation_monochromator graphite
_diffrn_radiation_source 'fine-focus sealed tube'
_diffrn_radiation_type MoK\a
_diffrn_radiation_wavelength 0.71075
_diffrn_reflns_av_R_equivalents 0.0235
_diffrn_reflns_av_sigmaI/netI 0.0313
_diffrn_reflns_limit_h_max 10
_diffrn_reflns_limit_h_min -10
_diffrn_reflns_limit_k_max 13
_diffrn_reflns_limit_k_min -13
_diffrn_reflns_limit_l_max 14
_diffrn_reflns_limit_l_min -14
_diffrn_reflns_number 8351
_diffrn_reflns_theta_full 27.49
_diffrn_reflns_theta_max 27.49
_diffrn_reflns_theta_min 3.50
_exptl_absorpt_coefficient_mu 0.088
_exptl_absorpt_correction_T_max 1.00
_exptl_absorpt_correction_T_min 0.854
_exptl_absorpt_correction_type multi-scan
_exptl_absorpt_process_details
;
Abscor. T. Higashi (2001). The Rigaku Corporation, Tokyo, Japan.
;
_exptl_crystal_colour colorless
_exptl_crystal_density_diffrn 1.301
_exptl_crystal_description prisms
_exptl_crystal_F_000 324
_exptl_crystal_size_max 0.40
_exptl_crystal_size_mid 0.28
_exptl_crystal_size_min 0.20
_refine_diff_density_max 0.246
_refine_diff_density_min -0.199
_refine_diff_density_rms 0.039
_refine_ls_extinction_method none
_refine_ls_goodness_of_fit_ref 1.067
_refine_ls_hydrogen_treatment constr
_refine_ls_matrix_type full
_refine_ls_number_parameters 209
_refine_ls_number_reflns 3571
_refine_ls_number_restraints 0
_refine_ls_restrained_S_all 1.067
_refine_ls_R_factor_all 0.0703
_refine_ls_R_factor_gt 0.0493
_refine_ls_shift/su_max 0.000
_refine_ls_shift/su_mean 0.000
_refine_ls_structure_factor_coef Fsqd
_refine_ls_weighting_details 'calc w=1/[\s^2^(Fo^2^)+(0.0655P)^2^+0.1332P] where P=(Fo^2^+2Fc^2^)/3'
_refine_ls_weighting_scheme calc
_refine_ls_wR_factor_gt 0.1210
_refine_ls_wR_factor_ref 0.1360
_reflns_number_gt 2672
_reflns_number_total 3571
_reflns_threshold_expression >2sigma(I)
_cod_data_source_file ja410533y_si_003.cif
_cod_data_source_block shelxl
_cod_database_code 4121145

loop_
_symmetry_equiv_pos_as_xyz
'x, y, z'
'-x, -y, -z'

loop_
_atom_site_label
_atom_site_type_symbol
_atom_site_fract_x
_atom_site_fract_y
_atom_site_fract_z
_atom_site_U_iso_or_equiv
_atom_site_adp_type
_atom_site_occupancy
_atom_site_symmetry_multiplicity
_atom_site_calc_flag
_atom_site_refinement_flags
C1 C 0.2395(2) 0.2801(2) 0.52202(17) 0.0383(4) Uani 1 1 d .
C2 C 0.20980(19) 0.16436(18) 0.37301(15) 0.0326(3) Uani 1 1 d .
C3 C 0.39059(19) 0.20147(17) 0.36582(16) 0.0311(3) Uani 1 1 d .
C4 C 0.4504(2) 0.14239(19) 0.25870(17) 0.0378(4) Uani 1 1 d .
H4 H 0.3724 0.0654 0.1691 0.045 Uiso 1 1 calc R
C5 C 0.6275(2) 0.1978(2) 0.28427(19) 0.0434(4) Uani 1 1 d .
H5 H 0.6714 0.1576 0.2115 0.052 Uiso 1 1 calc R
C6 C 0.7406(2) 0.3100(2) 0.4134(2) 0.0453(4) Uani 1 1 d .
H6 H 0.8615 0.3458 0.4283 0.054 Uiso 1 1 calc R
C7 C 0.6818(2) 0.37238(19) 0.52286(19) 0.0406(4) Uani 1 1 d .
H7 H 0.7595 0.4508 0.6119 0.049 Uiso 1 1 calc R
C8 C 0.5055(2) 0.31499(17) 0.49598(16) 0.0318(3) Uani 1 1 d .
C9 C -0.0258(2) 0.0608(2) 0.16812(16) 0.0386(4) Uani 1 1 d .
C10 C 0.0028(2) -0.0692(2) 0.19311(18) 0.0428(4) Uani 1 1 d .
H10A H 0.0647 -0.1172 0.1334 0.051 Uiso 1 1 calc R
H10B H -0.1093 -0.1468 0.1729 0.051 Uiso 1 1 calc R
C11 C 0.1126(2) 0.00162(19) 0.34725(17) 0.0384(4) Uani 1 1 d .
H11 H 0.0317 0.0071 0.4020 0.046 Uiso 1 1 calc R
C12 C 0.2264(3) -0.0804(2) 0.3915(2) 0.0540(5) Uani 1 1 d .
H12A H 0.1527 -0.1797 0.3776 0.081 Uiso 1 1 calc R
H12B H 0.2989 -0.0201 0.4911 0.081 Uiso 1 1 calc R
H12C H 0.3012 -0.0945 0.3344 0.081 Uiso 1 1 calc R
C13 C 0.4896(2) 0.47874(19) 0.72984(16) 0.0427(4) Uani 1 1 d .
H13A H 0.3972 0.5120 0.7585 0.051 Uiso 1 1 calc R
H13B H 0.5748 0.5666 0.7311 0.051 Uiso 1 1 calc R
C14 C 0.5800(2) 0.43256(17) 0.83546(16) 0.0360(4) Uani 1 1 d .
C15 C 0.5043(3) 0.2966(2) 0.83822(19) 0.0521(5) Uani 1 1 d .
H15 H 0.3945 0.2272 0.7694 0.063 Uiso 1 1 calc R
C16 C 0.5878(3) 0.2605(2) 0.9411(2) 0.0647(6) Uani 1 1 d .
H16 H 0.5356 0.1660 0.9416 0.078 Uiso 1 1 calc R
C17 C 0.7442(3) 0.3600(3) 1.0412(2) 0.0613(6) Uani 1 1 d .
H17 H 0.8005 0.3354 1.1120 0.074 Uiso 1 1 calc R
C18 C 0.8194(3) 0.4946(3) 1.0397(2) 0.0669(6) Uani 1 1 d .
H18 H 0.9281 0.5645 1.1097 0.080 Uiso 1 1 calc R
C19 C 0.7377(3) 0.5299(2) 0.93598(19) 0.0542(5) Uani 1 1 d .
H19 H 0.7922 0.6234 0.9347 0.065 Uiso 1 1 calc R
O1 O 0.12651(16) 0.29443(17) 0.57243(13) 0.0574(4) Uani 1 1 d .
O2 O 0.09313(14) 0.19330(13) 0.27283(11) 0.0387(3) Uani 1 1 d .
O3 O -0.13306(16) 0.06139(16) 0.07446(12) 0.0548(4) Uani 1 1 d .
N1 N 0.41224(17) 0.35808(15) 0.58695(13) 0.0354(3) Uani 1 1 d .

loop_
_atom_site_aniso_label
_atom_site_aniso_U_11
_atom_site_aniso_U_22
_atom_site_aniso_U_33
_atom_site_aniso_U_23
_atom_site_aniso_U_13
_atom_site_aniso_U_12
C1 0.0376(9) 0.0501(10) 0.0333(8) 0.0202(7) 0.0141(7) 0.0208(8)
C2 0.0300(8) 0.0416(9) 0.0300(8) 0.0189(7) 0.0100(6) 0.0143(7)
C3 0.0345(8) 0.0336(8) 0.0336(8) 0.0199(6) 0.0138(6) 0.0159(6)
C4 0.0436(9) 0.0399(9) 0.0396(9) 0.0209(7) 0.0208(7) 0.0197(7)
C5 0.0486(10) 0.0496(10) 0.0544(11) 0.0322(9) 0.0310(9) 0.0274(8)
C6 0.0313(9) 0.0543(11) 0.0710(13) 0.0417(10) 0.0242(9) 0.0210(8)
C7 0.0322(9) 0.0399(9) 0.0517(10) 0.0264(8) 0.0095(7) 0.0112(7)
C8 0.0340(8) 0.0318(8) 0.0365(8) 0.0196(6) 0.0127(6) 0.0150(6)
C9 0.0311(8) 0.0567(11) 0.0300(8) 0.0156(7) 0.0138(7) 0.0210(7)
C10 0.0368(9) 0.0451(10) 0.0420(9) 0.0183(8) 0.0127(7) 0.0091(7)
C11 0.0341(9) 0.0468(10) 0.0410(9) 0.0259(8) 0.0166(7) 0.0118(7)
C12 0.0538(11) 0.0572(12) 0.0686(13) 0.0460(10) 0.0211(10) 0.0204(9)
C13 0.0551(11) 0.0355(9) 0.0338(9) 0.0109(7) 0.0105(8) 0.0210(8)
C14 0.0485(10) 0.0325(8) 0.0300(8) 0.0106(6) 0.0176(7) 0.0203(7)
C15 0.0680(13) 0.0408(10) 0.0415(10) 0.0168(8) 0.0180(9) 0.0122(9)
C16 0.114(2) 0.0448(11) 0.0524(12) 0.0291(10) 0.0394(13) 0.0335(12)
C17 0.0906(16) 0.0759(15) 0.0442(11) 0.0359(11) 0.0298(11) 0.0528(13)
C18 0.0632(14) 0.0828(16) 0.0485(12) 0.0336(11) 0.0065(10) 0.0204(12)
C19 0.0607(12) 0.0493(11) 0.0415(10) 0.0213(9) 0.0071(9) 0.0089(9)
O1 0.0449(7) 0.0863(10) 0.0453(7) 0.0221(7) 0.0250(6) 0.0317(7)
O2 0.0394(6) 0.0462(7) 0.0358(6) 0.0213(5) 0.0107(5) 0.0207(5)
O3 0.0476(7) 0.0871(10) 0.0343(6) 0.0234(6) 0.0105(6) 0.0394(7)
N1 0.0364(7) 0.0383(7) 0.0299(7) 0.0121(6) 0.0098(6) 0.0163(6)

loop_
_atom_type_symbol
_atom_type_description
_atom_type_scat_dispersion_real
_atom_type_scat_dispersion_imag
_atom_type_scat_source
C C 0.0033 0.0016 'International Tables Vol C Tables 4.2.6.8 and 6.1.1.4'
H H 0.0000 0.0000 'International Tables Vol C Tables 4.2.6.8 and 6.1.1.4'
O O 0.0106 0.0060 'International Tables Vol C Tables 4.2.6.8 and 6.1.1.4'
N N 0.0061 0.0033 'International Tables Vol C Tables 4.2.6.8 and 6.1.1.4'

loop_
_geom_angle_atom_site_label_1
_geom_angle_atom_site_label_2
_geom_angle_atom_site_label_3
_geom_angle
O1 C1 N1 126.64(16)
O1 C1 C2 125.41(15)
N1 C1 C2 107.91(13)
O2 C2 C3 111.83(12)
O2 C2 C11 104.87(12)
C3 C2 C11 118.04(13)
O2 C2 C1 108.04(12)
C3 C2 C1 102.49(12)
C11 C2 C1 111.37(13)
C4 C3 C8 120.39(15)
C4 C3 C2 131.29(14)
C8 C3 C2 108.31(13)
C3 C4 C5 118.33(16)
C3 C4 H4 120.8
C5 C4 H4 120.8
C6 C5 C4 120.98(16)
C6 C5 H5 119.5
C4 C5 H5 119.5
C5 C6 C7 121.43(16)
C5 C6 H6 119.3
C7 C6 H6 119.3
C8 C7 C6 116.81(16)
C8 C7 H7 121.6
C6 C7 H7 121.6
C7 C8 C3 122.05(15)
C7 C8 N1 128.42(15)
C3 C8 N1 109.52(13)
O3 C9 O2 120.13(16)
O3 C9 C10 130.09(17)
O2 C9 C10 109.78(13)
C9 C10 C11 104.27(14)
C9 C10 H10A 110.9
C11 C10 H10A 110.9
C9 C10 H10B 110.9
C11 C10 H10B 110.9
H10A C10 H10B 108.9
C10 C11 C12 116.59(16)
C10 C11 C2 101.64(12)
C12 C11 C2 115.50(14)
C10 C11 H11 107.5
C12 C11 H11 107.5
C2 C11 H11 107.5
C11 C12 H12A 109.5
C11 C12 H12B 109.5
H12A C12 H12B 109.5
C11 C12 H12C 109.5
H12A C12 H12C 109.5
H12B C12 H12C 109.5
N1 C13 C14 113.58(13)
N1 C13 H13A 108.9
C14 C13 H13A 108.9
N1 C13 H13B 108.9
C14 C13 H13B 108.9
H13A C13 H13B 107.7
C19 C14 C15 118.42(16)
C19 C14 C13 119.72(16)
C15 C14 C13 121.78(16)
C14 C15 C16 120.30(19)
C14 C15 H15 119.8
C16 C15 H15 119.8
C17 C16 C15 120.26(19)
C17 C16 H16 119.9
C15 C16 H16 119.9
C18 C17 C16 119.84(19)
C18 C17 H17 120.1
C16 C17 H17 120.1
C17 C18 C19 120.0(2)
C17 C18 H18 120.0
C19 C18 H18 120.0
C14 C19 C18 121.16(19)
C14 C19 H19 119.4
C18 C19 H19 119.4
C9 O2 C2 110.29(12)
C1 N1 C8 111.60(13)
C1 N1 C13 123.61(14)
C8 N1 C13 124.66(14)

loop_
_geom_bond_atom_site_label_1
_geom_bond_atom_site_label_2
_geom_bond_distance
C1 O1 1.215(2)
C1 N1 1.350(2)
C1 C2 1.537(2)
C2 O2 1.4535(17)
C2 C3 1.507(2)
C2 C11 1.536(2)
C3 C4 1.370(2)
C3 C8 1.389(2)
C4 C5 1.385(2)
C4 H4 0.9500
C5 C6 1.375(3)
C5 H5 0.9500
C6 C7 1.391(3)
C6 H6 0.9500
C7 C8 1.378(2)
C7 H7 0.9500
C8 N1 1.412(2)
C9 O3 1.1992(19)
C9 O2 1.353(2)
C9 C10 1.492(2)
C10 C11 1.511(2)
C10 H10A 0.9900
C10 H10B 0.9900
C11 C12 1.515(2)
C11 H11 1.0000
C12 H12A 0.9800
C12 H12B 0.9800
C12 H12C 0.9800
C13 N1 1.455(2)
C13 C14 1.505(2)
C13 H13A 0.9900
C13 H13B 0.9900
C14 C19 1.366(2)
C14 C15 1.379(2)
C15 C16 1.388(3)
C15 H15 0.9500
C16 C17 1.362(3)
C16 H16 0.9500
C17 C18 1.360(3)
C17 H17 0.9500
C18 C19 1.384(3)
C18 H18 0.9500
C19 H19 0.9500

loop_
_geom_torsion_atom_site_label_1
_geom_torsion_atom_site_label_2
_geom_torsion_atom_site_label_3
_geom_torsion_atom_site_label_4
_geom_torsion
O1 C1 C2 O2 59.6(2)
N1 C1 C2 O2 -122.34(13)
O1 C1 C2 C3 177.80(16)
N1 C1 C2 C3 -4.14(16)
O1 C1 C2 C11 -55.1(2)
N1 C1 C2 C11 122.99(14)
O2 C2 C3 C4 -61.8(2)
C11 C2 C3 C4 59.9(2)
C1 C2 C3 C4 -177.33(15)
O2 C2 C3 C8 118.93(14)
C11 C2 C3 C8 -119.30(14)
C1 C2 C3 C8 3.44(15)
C8 C3 C4 C5 0.6(2)
C2 C3 C4 C5 -178.57(15)
C3 C4 C5 C6 -0.5(2)
C4 C5 C6 C7 -0.2(2)
C5 C6 C7 C8 0.7(2)
C6 C7 C8 C3 -0.7(2)
C6 C7 C8 N1 -179.47(14)
C4 C3 C8 C7 0.0(2)
C2 C3 C8 C7 179.34(13)
C4 C3 C8 N1 179.02(13)
C2 C3 C8 N1 -1.66(16)
O3 C9 C10 C11 -161.51(16)
O2 C9 C10 C11 18.20(17)
C9 C10 C11 C12 -154.53(14)
C9 C10 C11 C2 -28.04(16)
O2 C2 C11 C10 28.85(15)
C3 C2 C11 C10 -96.41(15)
C1 C2 C11 C10 145.47(13)
O2 C2 C11 C12 156.05(14)
C3 C2 C11 C12 30.8(2)
C1 C2 C11 C12 -87.33(17)
N1 C13 C14 C19 137.36(17)
N1 C13 C14 C15 -45.7(2)
C19 C14 C15 C16 -0.1(3)
C13 C14 C15 C16 -177.08(17)
C14 C15 C16 C17 0.8(3)
C15 C16 C17 C18 -0.6(3)
C16 C17 C18 C19 -0.4(3)
C15 C14 C19 C18 -0.8(3)
C13 C14 C19 C18 176.19(19)
C17 C18 C19 C14 1.1(3)
O3 C9 O2 C2 -179.48(13)
C10 C9 O2 C2 0.78(17)
C3 C2 O2 C9 109.89(14)
C11 C2 O2 C9 -19.18(15)
C1 C2 O2 C9 -138.06(13)
O1 C1 N1 C8 -178.53(16)
C2 C1 N1 C8 3.43(17)
O1 C1 N1 C13 -2.5(3)
C2 C1 N1 C13 179.44(13)
C7 C8 N1 C1 177.74(15)
C3 C8 N1 C1 -1.18(17)
C7 C8 N1 C13 1.8(2)
C3 C8 N1 C13 -177.14(14)
C14 C13 N1 C1 105.51(18)
C14 C13 N1 C8 -79.0(2)
